data_4077464
loop_
_publ_author_name
'Du, Shaowu'
'Ellis, Dianne D.'
'Jelliss, Paul A.'
'Kautz, Jason A.'
'Malget, John M.'
'Stone, F. Gordon A.'

_publ_section_title
;
 Studies with the Ruthenacarborane Complex
 [Ru(CO)(PPh3)(THF)(\h5-7,8-C2B9H11)]:&#x00A0; Reactions with Terminal
 Alkynes&#x2020;
;
_journal_issue 10
_journal_name_full Organometallics
_journal_page_first 1983
_journal_paper_doi 10.1021/om000018i
_journal_volume 19
_journal_year 2000
_chemical_formula_moiety 'C29.50 H47 B9 Cl I N O P Ru'
_chemical_formula_structural
;'[N(C~2~H~5~)~4~][Ru(CO)(PPh~3~)I(\h^5^-7,8-C~2~B~9~H~11~)].0.5(CH~2~Cl~2~)'

;
_chemical_formula_sum 'C29.5 H47 B9 Cl I N O P Ru'
_chemical_formula_weight 823.36
_chemical_name_systematic
;
 ?
;
_space_group_IT_number 14
_symmetry_cell_setting monoclinic
_symmetry_space_group_name_Hall '-P 2ybc'
_symmetry_space_group_name_H-M 'P 1 21/c 1'
_atom_sites_solution_hydrogens geom
_atom_sites_solution_primary direct
_atom_sites_solution_secondary difmap
_audit_creation_method SHELXL
_cell_angle_alpha 90.00
_cell_angle_beta 104.392(11)
_cell_angle_gamma 90.00
_cell_formula_units_Z 4
_cell_length_a 10.1874(23)
_cell_length_b 29.2144(16)
_cell_length_c 13.2192(12)
_cell_measurement_reflns_used 25
_cell_measurement_temperature 293(2)
_cell_measurement_theta_max 23.3
_cell_measurement_theta_min 13.3
_cell_volume 3810.8(10)
_computing_cell_refinement 'Enraf-Nonius CAD4 (1989)'
_computing_data_collection 'Enraf-Nonius CAD4 (1989)'
_computing_data_reduction 'XCAD4 Siemens Software (Harms, 1993)'
_computing_molecular_graphics 'XP in SHELXTL-PC (Bruker, 1995)'
_computing_publication_material 'SHELXL-97 (Sheldrick, 1997)'
_computing_structure_refinement 'SHELXL-97 (Sheldrick, 1997)'
_computing_structure_solution 'SHELXS-97 (Sheldrick, 1997)'
_diffrn_ambient_temperature 293(2)
_diffrn_measurement_device 'ENRAF NONIUS'
_diffrn_measurement_method '\w-2\q scans'
_diffrn_radiation_monochromator graphite
_diffrn_radiation_source 'fine-focus sealed tube'
_diffrn_radiation_type MoK\a
_diffrn_radiation_wavelength 0.71073
_diffrn_reflns_av_R_equivalents 0.0255
_diffrn_reflns_av_sigmaI/netI 0.0379
_diffrn_reflns_limit_h_max 0
_diffrn_reflns_limit_h_min -12
_diffrn_reflns_limit_k_max 34
_diffrn_reflns_limit_k_min 0
_diffrn_reflns_limit_l_max 15
_diffrn_reflns_limit_l_min -15
_diffrn_reflns_number 6944
_diffrn_reflns_theta_max 24.96
_diffrn_reflns_theta_min 1.74
_diffrn_standards_decay_% none
_diffrn_standards_interval_time 120
_diffrn_standards_number 3
_exptl_absorpt_coefficient_mu 1.358
_exptl_absorpt_correction_T_max 0.78882
_exptl_absorpt_correction_T_min 0.64682
_exptl_absorpt_correction_type 'semi empirical using \y scans'
_exptl_absorpt_process_details 'applied with SHELXTL version 5.03'
_exptl_crystal_colour red-orange
_exptl_crystal_density_diffrn 1.435
_exptl_crystal_density_meas ?
_exptl_crystal_description blocks
_exptl_crystal_F_000 1652
_exptl_crystal_size_max 0.4
_exptl_crystal_size_mid 0.3
_exptl_crystal_size_min 0.3
_refine_diff_density_max 0.513
_refine_diff_density_min -0.434
_refine_diff_density_rms 0.084
_refine_ls_extinction_coef 0.00016(9)
_refine_ls_extinction_expression Fc^*^=kFc[1+0.001xFc^2^\l^3^/sin(2\q)]^-1/4^
_refine_ls_extinction_method SHELXL
_refine_ls_goodness_of_fit_all 1.068
_refine_ls_goodness_of_fit_ref 1.077
_refine_ls_hydrogen_treatment 'see text'
_refine_ls_matrix_type full
_refine_ls_number_parameters 452
_refine_ls_number_reflns 6553
_refine_ls_number_restraints 3
_refine_ls_restrained_S_all 1.074
_refine_ls_restrained_S_obs 1.084
_refine_ls_R_factor_all 0.0606
_refine_ls_R_factor_obs 0.0388
_refine_ls_shift/esd_mean 0.000
_refine_ls_shift/su_max -0.002
_refine_ls_structure_factor_coef Fsqd
_refine_ls_weighting_details 'w=1/[\s^2^(Fo^2^)+(0.0278P)^2^+7.4759P] where P=(Fo^2^+2Fc^2^)/3'
_refine_ls_weighting_scheme calc
_refine_ls_wR_factor_gt 0.0786
_refine_ls_wR_factor_ref 0.0891
_reflns_number_gt 5114
_reflns_number_total 6554
_reflns_observed_criterion >2sigma(I)
_cod_data_source_file om000018i.cif
_cod_data_source_block 3
_cod_depositor_comments
;
The following automatic conversions were performed:

'_symmetry_cell_setting' value 'Monoclinic' changed to 'monoclinic'
according to /home/saulius/struct/CIF-dictionaries/cif_core.dic
dictionary named 'cif_core.dic' version 2.4.2 from 2011-04-26.

Automatic conversion script
Id: cif_fix_values 1715 2011-07-08 13:25:40Z adriana 

The following automatic conversions were performed:

'_exptl_crystal_density_meas' value 'not measured' was changed to '?'
- the value is perceived as not measured.

Automatic conversion script
Id: cif_fix_values 3008 2015-01-20 13:52:24Z robertas 

The following automatic conversions were performed:

'_refine_ls_weighting_scheme' value 'calc
w=1/[\s^2^(Fo^2^)+(0.0278P)^2^+7.4759P] where P=(Fo^2^+2Fc^2^)/3' was
changed to 'calc'. New tag '_refine_ls_weighting_details' was
created. The value of the new tag was set to
'w=1/[\s^2^(Fo^2^)+(0.0278P)^2^+7.4759P] where P=(Fo^2^+2Fc^2^)/3'.

Automatic conversion script
Id: cif_fix_values 3143 2015-03-26 13:38:13Z robertas 
;
_cod_original_sg_symbol_H-M 'P 2(1)/c'
_cod_original_formula_sum 'C29.50 H47 B9 Cl I N O P Ru'
_cod_database_code 4077464

loop_
_symmetry_equiv_pos_as_xyz
'x, y, z'
'-x, y+1/2, -z+1/2'
'-x, -y, -z'
'x, -y-1/2, z-1/2'

loop_
_atom_site_aniso_label
_atom_site_aniso_U_11
_atom_site_aniso_U_22
_atom_site_aniso_U_33
_atom_site_aniso_U_23
_atom_site_aniso_U_13
_atom_site_aniso_U_12
Ru 0.0302(2) 0.0371(2) 0.0310(2) -0.0023(2) 0.00581(14) 0.0016(2)
I 0.0532(2) 0.0481(2) 0.0407(2) -0.0024(2) -0.00095(15) 0.0103(2)
C 0.041(3) 0.074(4) 0.041(3) -0.012(3) 0.010(2) -0.007(3)
O 0.064(3) 0.119(4) 0.072(3) -0.012(3) 0.033(2) -0.038(3)
P 0.0331(6) 0.0329(7) 0.0341(6) 0.0005(5) 0.0088(5) 0.0001(5)
C21 0.037(3) 0.036(3) 0.036(2) -0.005(2) 0.013(2) -0.001(2)
C22 0.041(3) 0.044(3) 0.058(3) 0.008(2) 0.017(2) 0.003(2)
C23 0.037(3) 0.071(4) 0.069(4) 0.007(3) 0.015(3) 0.000(3)
C24 0.049(3) 0.062(4) 0.073(4) -0.003(3) 0.033(3) -0.013(3)
C25 0.065(4) 0.041(3) 0.064(4) 0.003(3) 0.031(3) -0.003(3)
C26 0.048(3) 0.041(3) 0.046(3) 0.006(2) 0.020(2) 0.005(2)
C31 0.047(3) 0.029(3) 0.036(3) -0.001(2) 0.006(2) 0.000(2)
C32 0.052(3) 0.041(3) 0.049(3) -0.001(2) 0.010(2) -0.005(2)
C33 0.048(3) 0.056(4) 0.062(4) 0.000(3) -0.008(3) -0.014(3)
C34 0.084(5) 0.046(3) 0.054(4) -0.001(3) -0.022(3) -0.007(3)
C35 0.101(5) 0.053(4) 0.036(3) -0.006(3) 0.005(3) 0.010(4)
C36 0.055(3) 0.047(3) 0.041(3) -0.003(2) 0.006(2) 0.005(3)
C41 0.036(3) 0.038(3) 0.041(3) 0.005(2) 0.009(2) -0.001(2)
C42 0.085(4) 0.046(3) 0.044(3) -0.001(2) 0.018(3) -0.003(3)
C43 0.117(6) 0.060(4) 0.045(3) 0.012(3) 0.021(4) 0.000(4)
C44 0.094(5) 0.035(3) 0.066(4) 0.015(3) 0.018(3) 0.004(3)
C45 0.066(4) 0.032(3) 0.063(4) 0.001(2) 0.025(3) 0.005(3)
C46 0.054(3) 0.044(3) 0.046(3) 0.001(2) 0.019(2) -0.001(2)
C1 0.046(3) 0.035(3) 0.042(3) -0.005(2) 0.005(2) 0.004(2)
C2 0.041(3) 0.038(3) 0.042(3) -0.003(2) 0.007(2) -0.003(2)
B3 0.041(3) 0.041(3) 0.048(3) 0.003(3) 0.003(3) 0.002(3)
B4 0.060(4) 0.065(4) 0.029(3) -0.001(3) 0.009(3) -0.008(3)
B5 0.042(3) 0.061(4) 0.043(3) -0.013(3) 0.009(3) 0.005(3)
B6 0.067(4) 0.055(4) 0.047(4) -0.015(3) -0.003(3) 0.005(3)
B7 0.049(4) 0.047(4) 0.064(4) -0.009(3) -0.003(3) -0.010(3)
B8 0.035(3) 0.055(4) 0.059(4) -0.002(3) -0.004(3) 0.000(3)
B9 0.059(4) 0.058(4) 0.039(3) 0.004(3) -0.006(3) -0.002(3)
B10 0.073(5) 0.065(5) 0.038(3) -0.011(3) 0.007(3) 0.000(4)
B11 0.058(4) 0.058(4) 0.050(4) -0.008(3) -0.011(3) -0.006(3)
N50 0.045(2) 0.056(3) 0.048(3) 0.012(2) -0.002(2) -0.012(2)
C51 0.076(9) 0.078(9) 0.044(7) 0.002(6) 0.010(6) -0.021(7)
C52 0.068(5) 0.165(9) 0.174(9) 0.097(8) 0.042(6) 0.004(5)
C53 0.058(8) 0.166(18) 0.048(8) -0.032(10) 0.001(6) -0.016(10)
C54 0.128(8) 0.215(12) 0.068(6) -0.033(7) 0.000(5) 0.029(8)
C55 0.056(8) 0.076(11) 0.149(15) 0.041(11) -0.009(9) -0.003(8)
C56 0.071(5) 0.091(6) 0.140(8) -0.008(5) 0.023(5) -0.004(4)
C57 0.052(7) 0.061(8) 0.074(8) 0.021(6) -0.014(6) -0.018(6)
C58 0.059(4) 0.086(5) 0.087(5) 0.014(4) 0.007(4) -0.005(4)
C51A 0.053(7) 0.060(8) 0.063(8) 0.000(6) 0.001(6) -0.016(6)
C52A 0.068(5) 0.165(9) 0.174(9) 0.097(8) 0.042(6) 0.004(5)
C53A 0.070(8) 0.049(8) 0.072(9) -0.012(6) -0.002(7) 0.016(6)
C54A 0.128(8) 0.215(12) 0.068(6) -0.033(7) 0.000(5) 0.029(8)
C55A 0.051(7) 0.038(6) 0.074(8) -0.002(5) 0.008(6) -0.013(5)
C56A 0.071(5) 0.091(6) 0.140(8) -0.008(5) 0.023(5) -0.004(4)
C57A 0.058(7) 0.042(6) 0.054(7) 0.010(5) 0.002(5) 0.000(5)
C58A 0.059(4) 0.086(5) 0.087(5) 0.014(4) 0.007(4) -0.005(4)
C60 0.377(54) 0.149(26) 0.336(51) 0.009(28) 0.299(49) 0.001(30)
Cl1 0.843(42) 0.340(25) 0.183(13) 0.040(13) -0.022(23) -0.108(28)
Cl2 0.390(19) 0.360(19) 0.265(14) -0.011(14) 0.046(12) 0.062(16)

loop_
_atom_site_label
_atom_site_type_symbol
_atom_site_fract_x
_atom_site_fract_y
_atom_site_fract_z
_atom_site_U_iso_or_equiv
_atom_site_thermal_displace_type
_atom_site_occupancy
_atom_site_calc_flag
_atom_site_refinement_flags
_atom_site_disorder_group
Ru Ru 0.29701(4) 0.641030(13) 0.24137(3) 0.03310(11) Uani 1 d . .
I I 0.14379(4) 0.683070(12) 0.06439(3) 0.04959(12) Uani 1 d . .
C C 0.1495(5) 0.6098(2) 0.2634(4) 0.0521(14) Uani 1 d . .
O O 0.0631(4) 0.5907(2) 0.2859(3) 0.0823(14) Uani 1 d . .
P P 0.34536(12) 0.58155(4) 0.13958(9) 0.0333(3) Uani 1 d . .
C21 C 0.4983(4) 0.5953(2) 0.0958(3) 0.0355(10) Uani 1 d . .
C22 C 0.6195(5) 0.5723(2) 0.1328(4) 0.0467(12) Uani 1 d . .
H22A H 0.6222(5) 0.5460(2) 0.1730(4) 0.056 Uiso 1 calc R .
C23 C 0.7376(5) 0.5885(2) 0.1098(4) 0.0585(15) Uani 1 d . .
H23A H 0.8189(5) 0.5730(2) 0.1355(4) 0.070 Uiso 1 calc R .
C24 C 0.7350(6) 0.6265(2) 0.0505(5) 0.0579(15) Uani 1 d . .
H24A H 0.8145(6) 0.6373(2) 0.0364(5) 0.069 Uiso 1 calc R .
C25 C 0.6145(6) 0.6489(2) 0.0113(4) 0.0539(14) Uani 1 d . .
H25A H 0.6121(6) 0.6745(2) -0.0309(4) 0.065 Uiso 1 calc R .
C26 C 0.4973(5) 0.6336(2) 0.0341(4) 0.0433(12) Uani 1 d . .
H26A H 0.4165(5) 0.6492(2) 0.0078(4) 0.052 Uiso 1 calc R .
C31 C 0.2215(5) 0.56504(15) 0.0181(3) 0.0381(11) Uani 1 d . .
C32 C 0.0849(5) 0.5630(2) 0.0173(4) 0.0479(13) Uani 1 d . .
H32A H 0.0571(5) 0.5724(2) 0.0759(4) 0.057 Uiso 1 calc R .
C33 C -0.0101(6) 0.5473(2) -0.0692(5) 0.059(2) Uani 1 d . .
H33A H -0.1010(6) 0.5459(2) -0.0683(5) 0.071 Uiso 1 calc R .
C34 C 0.0291(7) 0.5337(2) -0.1564(5) 0.068(2) Uani 1 d . .
H34A H -0.0347(7) 0.5231(2) -0.2147(5) 0.082 Uiso 1 calc R .
C35 C 0.1639(7) 0.5359(2) -0.1570(4) 0.066(2) Uani 1 d . .
H35A H 0.1909(7) 0.5268(2) -0.2161(4) 0.079 Uiso 1 calc R .
C36 C 0.2602(6) 0.5517(2) -0.0702(4) 0.0487(13) Uani 1 d . .
H36A H 0.3508(6) 0.5533(2) -0.0717(4) 0.058 Uiso 1 calc R .
C41 C 0.3818(4) 0.5250(2) 0.2019(4) 0.0386(11) Uani 1 d . .
C42 C 0.3871(6) 0.5187(2) 0.3063(4) 0.0576(15) Uani 1 d . .
H42A H 0.3691(6) 0.5433(2) 0.3456(4) 0.069 Uiso 1 calc R .
C43 C 0.4186(7) 0.4765(2) 0.3531(5) 0.074(2) Uani 1 d . .
H43A H 0.4215(7) 0.4728(2) 0.4235(5) 0.089 Uiso 1 calc R .
C44 C 0.4453(7) 0.4402(2) 0.2964(5) 0.065(2) Uani 1 d . .
H44A H 0.4695(7) 0.4121(2) 0.3287(5) 0.078 Uiso 1 calc R .
C45 C 0.4368(6) 0.4451(2) 0.1930(4) 0.0525(14) Uani 1 d . .
H45A H 0.4528(6) 0.4201(2) 0.1541(4) 0.063 Uiso 1 calc R .
C46 C 0.4042(5) 0.4870(2) 0.1457(4) 0.0466(12) Uani 1 d . .
H46A H 0.3970(5) 0.4899(2) 0.0745(4) 0.056 Uiso 1 calc R .
C1 C 0.3707(5) 0.7121(2) 0.2901(4) 0.0420(12) Uani 1 d . .
H1 H 0.3097(5) 0.7336(2) 0.2275(4) 0.050 Uiso 1 calc R .
C2 C 0.4910(5) 0.6810(2) 0.2690(4) 0.0410(11) Uani 1 d . .
H2 H 0.5165(5) 0.6811(2) 0.1929(4) 0.049 Uiso 1 calc R .
B3 B 0.5058(6) 0.6312(2) 0.3397(5) 0.0447(14) Uani 1 d . .
H3 H 0.5418(6) 0.5981(2) 0.3169(5) 0.054 Uiso 1 calc R .
B4 B 0.3812(6) 0.6351(2) 0.4165(4) 0.052(2) Uani 1 d . .
H4 H 0.3362(6) 0.6055(2) 0.4465(4) 0.062 Uiso 1 calc R .
B5 B 0.2933(6) 0.6894(2) 0.3770(5) 0.049(2) Uani 1 d . .
H5 H 0.1871(6) 0.6952(2) 0.3785(5) 0.059 Uiso 1 calc R .
B6 B 0.4107(7) 0.7347(2) 0.4117(5) 0.059(2) Uani 1 d . .
H6 H 0.3782(7) 0.7685(2) 0.4329(5) 0.071 Uiso 1 calc R .
B7 B 0.5355(6) 0.7303(2) 0.3405(5) 0.056(2) Uani 1 d . .
H7 H 0.5836(6) 0.7605(2) 0.3154(5) 0.068 Uiso 1 calc R .
B8 B 0.6216(6) 0.6786(2) 0.3760(5) 0.053(2) Uani 1 d . .
H8 H 0.7286(6) 0.6753(2) 0.3743(5) 0.063 Uiso 1 calc R .
B9 B 0.5551(7) 0.6512(2) 0.4712(5) 0.055(2) Uani 1 d . .
H9 H 0.6195(7) 0.6302(2) 0.5330(5) 0.066 Uiso 1 calc R .
B10 B 0.4225(7) 0.6871(2) 0.4935(5) 0.060(2) Uani 1 d . .
H10 H 0.3990(7) 0.6896(2) 0.5702(5) 0.071 Uiso 1 calc R .
B11 B 0.5710(7) 0.7118(2) 0.4712(5) 0.060(2) Uani 1 d . .
H11 H 0.6444(7) 0.7299(2) 0.5335(5) 0.072 Uiso 1 calc R .
N50 N -0.0036(4) 0.6790(2) -0.3057(3) 0.0519(11) Uani 1 d . .
C51 C -0.0348(13) 0.6557(5) -0.2160(9) 0.067(3) Uani 0.50 d P 1
H51A H 0.0051(13) 0.6254(5) -0.2113(9) 0.080 Uiso 0.50 calc PR 1
H51B H 0.0112(13) 0.6722(5) -0.1535(9) 0.080 Uiso 0.50 calc PR 1
C52 C -0.1772(8) 0.6504(4) -0.2130(8) 0.134(4) Uani 0.50 d P 1
H52A H -0.1817(8) 0.6347(4) -0.1502(8) 0.201 Uiso 0.50 calc PR 1
H52B H -0.2246(8) 0.6330(4) -0.2725(8) 0.201 Uiso 0.50 calc PR 1
H52C H -0.2184(8) 0.6800(4) -0.2144(8) 0.201 Uiso 0.50 calc PR 1
C53 C -0.0259(13) 0.6433(7) -0.3982(10) 0.093(5) Uani 0.50 d P 1
H53A H 0.0194(13) 0.6155(7) -0.3681(10) 0.112 Uiso 0.50 calc PR 1
H53B H -0.1221(13) 0.6365(7) -0.4168(10) 0.112 Uiso 0.50 calc PR 1
C54 C 0.0074(10) 0.6493(4) -0.4857(7) 0.142(4) Uani 0.50 d P 1
H54A H -0.0168(10) 0.6226(4) -0.5287(7) 0.212 Uiso 0.50 calc PR 1
H54B H 0.1034(10) 0.6542(4) -0.4721(7) 0.212 Uiso 0.50 calc PR 1
H54C H -0.0395(10) 0.6754(4) -0.5212(7) 0.212 Uiso 0.50 calc PR 1
C55 C -0.0837(14) 0.7190(5) -0.3482(14) 0.100(6) Uani 0.50 d P 1
H55A H -0.1754(14) 0.7086(5) -0.3795(14) 0.120 Uiso 0.50 calc PR 1
H55B H -0.0478(14) 0.7310(5) -0.4042(14) 0.120 Uiso 0.50 calc PR 1
C56 C -0.0924(8) 0.7580(3) -0.2754(7) 0.101(3) Uani 0.50 d P 1
H56A H -0.1481(8) 0.7819(3) -0.3137(7) 0.152 Uiso 0.50 calc PR 1
H56B H -0.0031(8) 0.7697(3) -0.2455(7) 0.152 Uiso 0.50 calc PR 1
H56C H -0.1313(8) 0.7473(3) -0.2207(7) 0.152 Uiso 0.50 calc PR 1
C57 C 0.1477(11) 0.6918(4) -0.2774(10) 0.068(4) Uani 0.50 d P 1
H57A H 0.1655(11) 0.7088(4) -0.3355(10) 0.081 Uiso 0.50 calc PR 1
H57B H 0.1638(11) 0.7124(4) -0.2180(10) 0.081 Uiso 0.50 calc PR 1
C58 C 0.2452(6) 0.6556(2) -0.2526(5) 0.079(2) Uani 0.50 d P 1
H58A H 0.3349(6) 0.6684(2) -0.2366(5) 0.119 Uiso 0.50 calc PR 1
H58B H 0.2340(6) 0.6354(2) -0.3113(5) 0.119 Uiso 0.50 calc PR 1
H58C H 0.2322(6) 0.6389(2) -0.1933(5) 0.119 Uiso 0.50 calc PR 1
C51A C -0.1453(11) 0.6612(4) -0.2985(9) 0.061(3) Uani 0.50 d P 2
H51C H -0.2101(11) 0.6843(4) -0.3318(9) 0.073 Uiso 0.50 calc PR 2
H51D H -0.1637(11) 0.6343(4) -0.3428(9) 0.073 Uiso 0.50 calc PR 2
C52A C -0.1772(8) 0.6504(4) -0.2130(8) 0.134(4) Uani 0.50 d P 2
H52D H -0.2699(13) 0.6404(4) -0.2287(10) 0.201 Uiso 0.50 calc PR 2
H52E H -0.1662(13) 0.6766(4) -0.1678(10) 0.201 Uiso 0.50 calc PR 2
H52F H -0.1193(13) 0.6261(4) -0.1789(10) 0.201 Uiso 0.50 calc PR 2
C53A C -0.0059(13) 0.6875(4) -0.4190(10) 0.067(4) Uani 0.50 d P 2
H53C H -0.0906(13) 0.7028(4) -0.4509(10) 0.080 Uiso 0.50 calc PR 2
H53D H 0.0663(13) 0.7089(4) -0.4204(10) 0.080 Uiso 0.50 calc PR 2
C54A C 0.0074(10) 0.6493(4) -0.4857(7) 0.142(4) Uani 0.50 d P 2
H54D H 0.0040(11) 0.6603(3) -0.5547(9) 0.212 Uiso 0.50 calc PR 2
H54E H -0.0653(11) 0.6280(3) -0.4886(9) 0.212 Uiso 0.50 calc PR 2
H54F H 0.0925(11) 0.6342(3) -0.4579(9) 0.212 Uiso 0.50 calc PR 2
C55A C 0.0164(11) 0.7264(3) -0.2481(9) 0.056(3) Uani 0.50 d P 2
H55C H 0.0346(11) 0.7207(3) -0.1736(9) 0.067 Uiso 0.50 calc PR 2
H55D H 0.0965(11) 0.7408(3) -0.2610(9) 0.067 Uiso 0.50 calc PR 2
C56A C -0.0924(8) 0.7580(3) -0.2754(7) 0.101(3) Uani 0.50 d P 2
H56D H -0.0688(11) 0.7856(4) -0.2355(9) 0.152 Uiso 0.50 calc PR 2
H56E H -0.1720(11) 0.7448(4) -0.2608(9) 0.152 Uiso 0.50 calc PR 2
H56F H -0.1099(11) 0.7650(4) -0.3485(9) 0.152 Uiso 0.50 calc PR 2
C57A C 0.1002(11) 0.6471(4) -0.2487(9) 0.054(3) Uani 0.50 d P 2
H57C H 0.0754(11) 0.6166(4) -0.2755(9) 0.064 Uiso 0.50 calc PR 2
H57D H 0.0969(11) 0.6473(4) -0.1760(9) 0.064 Uiso 0.50 calc PR 2
C58A C 0.2452(6) 0.6556(2) -0.2526(5) 0.079(2) Uani 0.50 d P 2
H58D H 0.3027(36) 0.6326(10) -0.2126(29) 0.119 Uiso 0.50 calc PR 2
H58E H 0.2733(36) 0.6853(10) -0.2239(29) 0.119 Uiso 0.50 calc PR 2
H58F H 0.2517(36) 0.6545(10) -0.3238(29) 0.119 Uiso 0.50 calc PR 2
C60 C 0.1873(36) 0.5196(10) -0.4572(29) 0.250(24) Uani 0.50 d PD .
H60A H 0.2036(36) 0.5265(10) -0.5248(29) 0.300 Uiso 0.50 calc PR .
H60B H 0.2424(36) 0.5386(10) -0.4027(29) 0.300 Uiso 0.50 calc PR .
Cl1 Cl 0.0102(31) 0.5176(6) -0.4567(10) 0.482(15) Uani 0.50 d PD .
Cl2 Cl 0.1922(17) 0.4710(6) -0.4323(11) 0.345(7) Uani 0.50 d PD .

loop_
_atom_type_symbol
_atom_type_description
_atom_type_scat_dispersion_real
_atom_type_scat_dispersion_imag
_atom_type_scat_source
C C 0.0033 0.0016 'International Tables Vol C Tables 4.2.6.8 and 6.1.1.4'
H H 0.0000 0.0000 'International Tables Vol C Tables 4.2.6.8 and 6.1.1.4'
B B 0.0013 0.0007 'International Tables Vol C Tables 4.2.6.8 and 6.1.1.4'
N N 0.0061 0.0033 'International Tables Vol C Tables 4.2.6.8 and 6.1.1.4'
O O 0.0106 0.0060 'International Tables Vol C Tables 4.2.6.8 and 6.1.1.4'
P P 0.1023 0.0942 'International Tables Vol C Tables 4.2.6.8 and 6.1.1.4'
Cl Cl 0.1484 0.1585 'International Tables Vol C Tables 4.2.6.8 and 6.1.1.4'
Ru Ru -1.2594 0.8363 'International Tables Vol C Tables 4.2.6.8 and 6.1.1.4'
I I -0.4742 1.8119 'International Tables Vol C Tables 4.2.6.8 and 6.1.1.4'

loop_
_geom_angle_atom_site_label_1
_geom_angle_atom_site_label_2
_geom_angle_atom_site_label_3
_geom_angle
_geom_angle_publ_flag
C Ru B3 123.0(2) ?
C Ru C2 162.1(2) ?
B3 Ru C2 45.2(2) ?
C Ru C1 129.8(2) ?
B3 Ru C1 75.4(2) ?
C2 Ru C1 41.8(2) ?
C Ru B4 85.3(2) ?
B3 Ru B4 47.7(2) ?
C2 Ru B4 77.2(2) ?
C1 Ru B4 76.3(2) ?
C Ru B5 90.5(2) ?
B3 Ru B5 79.7(2) ?
C2 Ru B5 74.7(2) ?
C1 Ru B5 43.5(2) ?
B4 Ru B5 47.4(2) ?
C Ru P 91.1(2) yes
B3 Ru P 86.1(2) ?
C2 Ru P 100.27(13) ?
C1 Ru P 138.84(13) ?
B4 Ru P 117.0(2) ?
B5 Ru P 164.1(2) ?
C Ru I 92.4(2) yes
B3 Ru I 144.4(2) ?
C2 Ru I 101.30(12) ?
C1 Ru I 84.85(12) ?
B4 Ru I 153.0(2) ?
B5 Ru I 105.9(2) ?
P Ru I 89.92(3) yes
O C Ru 174.1(5) yes
C21 P C41 104.1(2) ?
C21 P C31 103.5(2) ?
C41 P C31 100.0(2) ?
C21 P Ru 109.75(15) ?
C41 P Ru 117.4(2) ?
C31 P Ru 120.1(2) ?
C22 C21 C26 118.4(4) ?
C22 C21 P 122.4(4) ?
C26 C21 P 118.7(4) ?
C21 C22 C23 120.1(5) ?
C24 C23 C22 120.6(5) ?
C23 C24 C25 119.7(5) ?
C24 C25 C26 120.3(5) ?
C25 C26 C21 120.8(5) ?
C36 C31 C32 118.6(5) ?
C36 C31 P 122.3(4) ?
C32 C31 P 119.1(4) ?
C33 C32 C31 121.0(5) ?
C34 C33 C32 120.2(6) ?
C33 C34 C35 119.4(5) ?
C34 C35 C36 120.7(6) ?
C31 C36 C35 120.1(5) ?
C42 C41 C46 117.4(5) ?
C42 C41 P 121.3(4) ?
C46 C41 P 121.4(4) ?
C41 C42 C43 120.9(5) ?
C44 C43 C42 120.2(5) ?
C45 C44 C43 120.1(5) ?
C44 C45 C46 119.9(5) ?
C45 C46 C41 121.5(5) ?
C2 C1 B5 113.8(4) ?
C2 C1 B6 111.9(4) ?
B5 C1 B6 63.1(4) ?
C2 C1 B7 62.1(3) ?
B5 C1 B7 115.7(4) ?
B6 C1 B7 62.1(4) ?
C2 C1 Ru 69.1(2) ?
B5 C1 Ru 69.6(3) ?
B6 C1 Ru 128.1(4) ?
B7 C1 Ru 128.2(3) ?
C1 C2 B8 110.8(4) ?
C1 C2 B3 110.7(4) ?
B8 C2 B3 64.1(3) ?
C1 C2 B7 62.5(3) ?
B8 C2 B7 61.9(3) ?
B3 C2 B7 115.8(4) ?
C1 C2 Ru 69.1(2) ?
B8 C2 Ru 126.5(3) ?
B3 C2 Ru 66.6(2) ?
B7 C2 Ru 128.7(3) ?
C2 B3 B9 102.5(4) ?
C2 B3 B8 57.1(3) ?
B9 B3 B8 58.8(4) ?
C2 B3 B4 105.7(4) ?
B9 B3 B4 60.1(3) ?
B8 B3 B4 107.7(4) ?
C2 B3 Ru 68.2(2) ?
B9 B3 Ru 121.6(4) ?
B8 B3 Ru 121.6(4) ?
B4 B3 Ru 67.5(3) ?
B9 B4 B3 59.1(3) ?
B9 B4 B10 59.3(4) ?
B3 B4 B10 105.7(4) ?
B9 B4 B5 104.5(4) ?
B3 B4 B5 104.8(4) ?
B10 B4 B5 57.7(3) ?
B9 B4 Ru 118.3(4) ?
B3 B4 Ru 64.8(2) ?
B10 B4 Ru 119.0(4) ?
B5 B4 Ru 67.0(3) ?
C1 B5 B10 103.7(4) ?
C1 B5 B6 58.7(3) ?
B10 B5 B6 59.4(4) ?
C1 B5 B4 104.8(4) ?
B10 B5 B4 60.7(3) ?
B6 B5 B4 108.8(4) ?
C1 B5 Ru 66.8(2) ?
B10 B5 Ru 120.4(4) ?
B6 B5 Ru 121.6(4) ?
B4 B5 Ru 65.6(2) ?
C1 B6 B10 103.9(4) ?
C1 B6 B11 104.7(5) ?
B10 B6 B11 60.5(4) ?
C1 B6 B7 60.0(3) ?
B10 B6 B7 108.9(5) ?
B11 B6 B7 59.9(4) ?
C1 B6 B5 58.2(3) ?
B10 B6 B5 60.2(4) ?
B11 B6 B5 109.0(5) ?
B7 B6 B5 109.8(4) ?
C2 B7 C1 55.4(3) ?
C2 B7 B8 58.1(3) ?
C1 B7 B8 102.2(4) ?
C2 B7 B11 104.1(5) ?
C1 B7 B11 103.1(5) ?
B8 B7 B11 60.3(4) ?
C2 B7 B6 103.1(4) ?
C1 B7 B6 57.9(3) ?
B8 B7 B6 107.4(5) ?
B11 B7 B6 59.9(4) ?
C2 B8 B7 60.1(3) ?
C2 B8 B9 104.7(4) ?
B7 B8 B9 109.1(5) ?
C2 B8 B11 105.4(4) ?
B7 B8 B11 60.0(4) ?
B9 B8 B11 60.5(4) ?
C2 B8 B3 58.8(3) ?
B7 B8 B3 109.9(4) ?
B9 B8 B3 60.0(3) ?
B11 B8 B3 108.9(5) ?
B8 B9 B11 59.8(4) ?
B8 B9 B3 61.2(3) ?
B11 B9 B3 109.3(4) ?
B8 B9 B10 107.0(5) ?
B11 B9 B10 59.4(4) ?
B3 B9 B10 108.2(4) ?
B8 B9 B4 110.3(4) ?
B11 B9 B4 109.9(5) ?
B3 B9 B4 60.8(3) ?
B10 B9 B4 60.8(4) ?
B6 B10 B5 60.4(4) ?
B6 B10 B11 60.1(4) ?
B5 B10 B11 108.8(5) ?
B6 B10 B9 107.6(5) ?
B5 B10 B9 108.0(4) ?
B11 B10 B9 59.9(4) ?
B6 B10 B4 110.3(4) ?
B5 B10 B4 61.6(3) ?
B11 B10 B4 109.6(5) ?
B9 B10 B4 59.9(4) ?
B7 B11 B6 60.2(4) ?
B7 B11 B8 59.6(4) ?
B6 B11 B8 107.1(4) ?
B7 B11 B10 108.3(4) ?
B6 B11 B10 59.4(4) ?
B8 B11 B10 108.0(5) ?
B7 B11 B9 108.0(5) ?
B6 B11 B9 107.7(5) ?
B8 B11 B9 59.7(4) ?
B10 B11 B9 60.7(4) ?
C55 N50 C51 118.0(10) ?
C57A N50 C53A 116.3(7) ?
C55 N50 C57 109.4(8) ?
C51 N50 C57 108.7(7) ?
C57A N50 C51A 108.4(7) ?
C53A N50 C51A 109.2(7) ?
C57A N50 C55A 108.7(7) ?
C53A N50 C55A 107.8(7) ?
C51A N50 C55A 106.0(7) ?
C55 N50 C53 105.8(10) ?
C51 N50 C53 107.5(9) ?
C57 N50 C53 106.9(8) ?
C52 C51 N50 119.0(9) ?
C54 C53 N50 125.7(15) ?
N50 C55 C56 118.5(12) ?
C58 C57 N50 118.3(8) ?
C52A C51A N50 125.0(9) ?
C54A C53A N50 119.7(11) ?
C56A C55A N50 116.9(8) ?
N50 C57A C58A 117.6(8) ?
Cl2 C60 Cl1 86.9(17) ?

loop_
_geom_bond_atom_site_label_1
_geom_bond_atom_site_label_2
_geom_bond_distance
_geom_bond_publ_flag
Ru C 1.842(6) yes
Ru B3 2.219(6) yes
Ru C2 2.246(5) yes
Ru C1 2.246(5) yes
Ru B4 2.267(5) yes
Ru B5 2.290(6) yes
Ru P 2.3243(12) yes
Ru I 2.7574(6) yes
C O 1.142(6) yes
P C21 1.836(4) yes
P C41 1.842(5) yes
P C31 1.843(5) yes
C21 C22 1.383(6) ?
C21 C26 1.384(6) ?
C22 C23 1.394(7) ?
C23 C24 1.356(8) ?
C24 C25 1.375(8) ?
C25 C26 1.377(7) ?
C31 C36 1.377(7) ?
C31 C32 1.389(7) ?
C32 C33 1.380(7) ?
C33 C34 1.369(8) ?
C34 C35 1.376(9) ?
C35 C36 1.390(7) ?
C41 C42 1.380(7) ?
C41 C46 1.384(7) ?
C42 C43 1.381(8) ?
C43 C44 1.365(8) ?
C44 C45 1.354(8) ?
C45 C46 1.379(7) ?
C1 C2 1.604(7) ?
C1 B5 1.682(8) ?
C1 B6 1.691(7) ?
C1 B7 1.729(8) ?
C2 B8 1.686(7) ?
C2 B3 1.717(7) ?
C2 B7 1.721(8) ?
B3 B9 1.784(8) ?
B3 B8 1.806(8) ?
B3 B4 1.815(8) ?
B4 B9 1.801(9) ?
B4 B10 1.818(9) ?
B4 B5 1.833(9) ?
B5 B10 1.761(8) ?
B5 B6 1.766(9) ?
B6 B10 1.748(10) ?
B6 B11 1.759(9) ?
B6 B7 1.764(10) ?
B7 B8 1.752(9) ?
B7 B11 1.759(9) ?
B8 B9 1.762(9) ?
B8 B11 1.764(10) ?
B9 B11 1.777(10) ?
B9 B10 1.791(10) ?
B10 B11 1.767(10) ?
N50 C55 1.455(14) ?
N50 C57A 1.469(11) ?
N50 C51 1.469(12) ?
N50 C53A 1.512(14) ?
N50 C57 1.539(11) ?
N50 C51A 1.559(12) ?
N50 C55A 1.569(11) ?
N50 C53 1.579(15) ?
C51 C52 1.469(14) ?
C53 C54 1.30(2) ?
C55 C56 1.51(2) ?
C57 C58 1.430(13) ?
C51A C52A 1.290(14) ?
C53A C54A 1.449(14) ?
C55A C56A 1.419(13) ?
C57A C58A 1.512(12) ?
C60 Cl2 1.45(3) ?
C60 Cl1 1.81(3) ?
